data_7214573
loop_
_publ_author_name
'Ma\/luszy\'nska, Hanna'
'Tylczy\'nski, Zbigniew'
'Cousson, Alain'

_publ_section_title
;
 Ferroelastoelectric ordering in (NH4)2CuBr4&#x00B7;2H2O single crystal
;
_journal_issue 37
_journal_name_full CrystEngComm
_journal_page_first 7498
_journal_paper_doi 10.1039/c3ce41113c
_journal_volume 15
_journal_year 2013
_chemical_formula_sum 'Br4 Cu H12 N2 O2'
_chemical_formula_weight 451.00
_chemical_name_systematic
; 
diammonium tetrabromocuprate dihydrate   
;
_space_group_IT_number 113
_symmetry_cell_setting tetragonal
_symmetry_space_group_name_Hall 'P -4 2ab'
_symmetry_space_group_name_H-M 'P -4 21 m'
_atom_sites_solution_hydrogens difmap
_atom_sites_solution_primary direct
_atom_sites_solution_secondary difmap
_audit_creation_method SHELXL-97
_cell_angle_alpha 90.00
_cell_angle_beta 90.00
_cell_angle_gamma 90.00
_cell_formula_units_Z 2
_cell_length_a 7.8690(11)
_cell_length_b 7.8690(11)
_cell_length_c 8.2480(16)
_cell_measurement_temperature 20(2)
_cell_volume 510.73(14)
_computing_structure_refinement 'SHELXL-97 (Sheldrick, 1997)'
_computing_structure_solution 'SUPERFLIP (L.Palatinus and G.Chapuis,2007)'
_diffrn_ambient_temperature 20(2)
_diffrn_measured_fraction_theta_full 0.998
_diffrn_measured_fraction_theta_max 0.998
_diffrn_radiation_monochromator graphite
_diffrn_radiation_source 'fine-focus sealed tube'
_diffrn_radiation_type neutron
_diffrn_radiation_wavelength 0.8320
_diffrn_reflns_av_R_equivalents 0.0900
_diffrn_reflns_av_sigmaI/netI 0.0629
_diffrn_reflns_limit_h_max 12
_diffrn_reflns_limit_h_min -2
_diffrn_reflns_limit_k_max 12
_diffrn_reflns_limit_k_min -8
_diffrn_reflns_limit_l_max 12
_diffrn_reflns_limit_l_min -12
_diffrn_reflns_number 1926
_diffrn_reflns_theta_full 33.07
_diffrn_reflns_theta_max 33.07
_diffrn_reflns_theta_min 2.47
_exptl_absorpt_coefficient_mu 0.000
_exptl_crystal_colour green
_exptl_crystal_density_diffrn 2.933
_exptl_crystal_density_method 'not measured'
_exptl_crystal_description prism
_exptl_crystal_F_000 41
_exptl_crystal_size_max 6
_exptl_crystal_size_mid 4
_exptl_crystal_size_min 3
_refine_diff_density_max 0.932
_refine_diff_density_min -0.972
_refine_diff_density_rms 0.201
_refine_ls_abs_structure_details 'Flack H D (1983), Acta Cryst. A39, 876-881'
_refine_ls_abs_structure_Flack 0(10)
_refine_ls_extinction_coef 0.163(9)
_refine_ls_extinction_expression Fc^*^=kFc[1+0.001xFc^2^\l^3^/sin(2\q)]^-1/4^
_refine_ls_extinction_method SHELXL
_refine_ls_goodness_of_fit_ref 1.070
_refine_ls_hydrogen_treatment refall
_refine_ls_matrix_type full
_refine_ls_number_parameters 61
_refine_ls_number_reflns 1053
_refine_ls_number_restraints 0
_refine_ls_restrained_S_all 1.070
_refine_ls_R_factor_all 0.0554
_refine_ls_R_factor_gt 0.0416
_refine_ls_shift/su_max 0.041
_refine_ls_shift/su_mean 0.007
_refine_ls_structure_factor_coef Fsqd
_refine_ls_weighting_details 'calc w=1/[\s^2^(Fo^2^)+(0.0464P)^2^+0.3272P] where P=(Fo^2^+2Fc^2^)/3'
_refine_ls_weighting_scheme calc
_refine_ls_wR_factor_gt 0.0857
_refine_ls_wR_factor_ref 0.0935
_reflns_number_gt 839
_reflns_number_total 1053
_reflns_threshold_expression >2sigma(I)
_cod_data_source_file c3ce41113c.txt
_cod_data_source_block fin
_cod_depositor_comments
;
The following automatic conversions were performed:

'_atom_sites_solution_hydrogens' value 'diffmap' was changed to
'difmap'.

Automatic conversion script
Id: cif_fix_values 6452 2018-10-05 10:23:21Z andrius 
;
_cod_original_sg_symbol_H-M P-421m
_cod_database_code 7214573

loop_
_symmetry_equiv_pos_as_xyz
'x, y, z'
'-x, -y, z'
'y, -x, -z'
'-y, x, -z'
'-x+1/2, y+1/2, -z'
'x+1/2, -y+1/2, -z'
'-y+1/2, -x+1/2, z'
'y+1/2, x+1/2, z'

loop_
_atom_site_label
_atom_site_type_symbol
_atom_site_fract_x
_atom_site_fract_y
_atom_site_fract_z
_atom_site_U_iso_or_equiv
_atom_site_adp_type
_atom_site_occupancy
_atom_site_symmetry_multiplicity
_atom_site_calc_flag
_atom_site_refinement_flags
Cu Cu 0.0000 0.5000 0.2534(2) 0.0044(2) Uani 1 4 d S
Br1 Br 0.78239(7) 0.28239(7) 0.25341(17) 0.00379(17) Uani 1 2 d S
Br2 Br 0.27718(8) 0.22282(8) 0.24594(18) 0.00414(17) Uani 1 2 d S
N1 N 0.0000 0.0000 0.5000 0.0087(3) Uani 1 4 d S
N2 N 0.0000 0.0000 0.0000 0.0077(3) Uani 1 4 d S
O1 O 0.0000 0.5000 0.4923(3) 0.0094(5) Uani 1 4 d S
O2 O 0.0000 0.5000 0.0160(3) 0.0076(5) Uani 1 4 d S
H1 H 0.0712(4) 0.5712(4) 0.5607(3) 0.0235(7) Uani 1 2 d S
H2 H 0.0708(4) 0.5708(4) -0.0527(4) 0.0250(7) Uani 1 2 d S
H3 H 0.0839(3) 0.0668(4) 0.5718(3) 0.0317(5) Uani 1 1 d .
H4 H 0.0815(3) 0.0703(3) 0.0723(2) 0.0241(4) Uani 1 1 d .

loop_
_atom_site_aniso_label
_atom_site_aniso_U_11
_atom_site_aniso_U_22
_atom_site_aniso_U_33
_atom_site_aniso_U_23
_atom_site_aniso_U_13
_atom_site_aniso_U_12
Cu 0.0058(3) 0.0058(3) 0.0016(4) 0.000 0.000 -0.0017(3)
Br1 0.0050(2) 0.0050(2) 0.0014(3) -0.0004(4) -0.0004(4) -0.0001(2)
Br2 0.0052(2) 0.0052(2) 0.0020(3) -0.0005(3) 0.0005(3) 0.0007(2)
N1 0.0105(5) 0.0105(5) 0.0049(5) 0.000 0.000 0.000
N2 0.0089(5) 0.0089(5) 0.0053(5) 0.000 0.000 0.000
O1 0.0139(8) 0.0139(8) 0.0004(7) 0.000 0.000 0.0002(15)
O2 0.0104(7) 0.0104(7) 0.0019(7) 0.000 0.000 -0.0078(14)
H1 0.0268(11) 0.0268(11) 0.0171(11) -0.0049(9) -0.0049(9) -0.0115(17)
H2 0.0286(11) 0.0286(11) 0.0178(11) 0.0040(10) 0.0040(10) -0.0088(19)
H3 0.0318(11) 0.0360(11) 0.0274(10) -0.0072(9) -0.0070(9) -0.0080(11)
H4 0.0236(9) 0.0258(9) 0.0231(8) -0.0066(8) -0.0065(7) -0.0061(9)

loop_
_atom_type_symbol
_atom_type_description
_atom_type_scat_dispersion_real
_atom_type_scat_dispersion_imag
_atom_type_scat_source
N N 0.0000 0.0000 'International Tables Vol C Tables 4.2.6.8 and 6.1.1.4'
H H 0.0000 0.0000 'International Tables Vol C Tables 4.2.6.8 and 6.1.1.4'
O O 0.0000 0.0000 'International Tables Vol C Tables 4.2.6.8 and 6.1.1.4'
Cu Cu 0.0000 0.0000 'International Tables Vol C Tables 4.2.6.8 and 6.1.1.4'
Br Br 0.0000 0.0000 'International Tables Vol C Tables 4.2.6.8 and 6.1.1.4'

loop_
_geom_angle_atom_site_label_1
_geom_angle_atom_site_label_2
_geom_angle_atom_site_label_3
_geom_angle
_geom_angle_site_symmetry_3
O1 H1 Br2 172.1(3) 3_566
O2 H2 Br2 172.5(4) 3_565
N1 H3 Br1 178.4(2) 3_566
N2 H4 Br2 177.45(19) .

loop_
_geom_bond_atom_site_label_1
_geom_bond_atom_site_label_2
_geom_bond_distance
_geom_bond_site_symmetry_2
Cu O2 1.957(3) .
Cu O1 1.971(3) .
Cu Br1 2.4216(9) 1_455
Cu Br2 3.0852(10) .
Br1 O2 3.1141(18) 1_655
Br1 O1 3.1218(18) 1_655
Br2 H1 2.322(4) 4_656
Br2 H2 2.325(4) 4_655
Br2 H4 2.421(2) .
N1 H3 1.031(2) .
N2 H4 1.036(2) .
O1 H1 0.972(4) .
O2 H2 0.970(4) .
H1 Br2 2.322(4) 3_566
H2 Br2 2.325(4) 3_565
H3 Br1 2.434(2) 3_566
